data_2008983
loop_
_publ_author_name
'Rickard, Clifton E. F.'
'Singh, Yogendra'
'Woodgate, Paul D.'
'Zhao, Zhongde'

_publ_section_title
;
 Tricarbonylchromium complexes of four methyl
 4,6-<i>O</i>-[(\h^6^-phenyl)alkylidene]-\a-<small>D</small>-glucopyranosides
;
_journal_issue 9
_journal_name_full 'Acta Crystallographica Section C'
_journal_page_first 1475
_journal_page_last 1479
_journal_paper_doi 10.1107/S0108270199007313
_journal_volume 55
_journal_year 1999
_chemical_formula_iupac '[Cr (C19 H30 O6 Si) (C O)3]'
_chemical_formula_sum 'C22 H30 Cr O9 Si'
_chemical_formula_weight 518.55
_chemical_name_systematic
;
Tricarbonyl{(R)-methyl 2,3-di-O-methyl-4,6-O-[(1S,2R)-(\h^6^-2-trimethylsilyl
phenyl)methylene]-\a-D-glucopyranoside}chromium(0).
;
_space_group_IT_number 19
_symmetry_cell_setting orthorhombic
_symmetry_space_group_name_Hall 'P 2ac 2ab'
_symmetry_space_group_name_H-M 'P 21 21 21'
_audit_creation_method SHELXL-97
_cell_angle_alpha 90.00
_cell_angle_beta 90.00
_cell_angle_gamma 90.00
_cell_formula_units_Z 4
_cell_length_a 11.7885(2)
_cell_length_b 14.5002(3)
_cell_length_c 15.3639(2)
_cell_measurement_reflns_used 8192
_cell_measurement_temperature 203(2)
_cell_measurement_theta_max 26
_cell_measurement_theta_min 2
_cell_volume 2626.24(8)
_computing_cell_refinement SMART
_computing_data_collection 'SMART (Siemens, 1994a)'
_computing_data_reduction 'SAINT  (Siemens, 1994a)'
_computing_molecular_graphics 'SHELXTL (Siemens, 1994b)'
_computing_publication_material SHELXL97
_computing_structure_refinement 'SHELXL97 (Sheldrick, 1997)'
_computing_structure_solution 'SHELXS86 (Sheldrick, 1990)'
_diffrn_ambient_temperature 203(2)
_diffrn_measured_fraction_theta_full 0.996
_diffrn_measured_fraction_theta_max 0.996
_diffrn_measurement_device_type 'Siemens SMART CCD area-detector'
_diffrn_measurement_method '\w scans'
_diffrn_radiation_monochromator graphite
_diffrn_radiation_source 'fine-focus sealed tube'
_diffrn_radiation_type MoK\a
_diffrn_radiation_wavelength 0.71073
_diffrn_reflns_av_R_equivalents 0.057
_diffrn_reflns_av_sigmaI/netI 0.038
_diffrn_reflns_limit_h_max 14
_diffrn_reflns_limit_h_min -14
_diffrn_reflns_limit_k_max 18
_diffrn_reflns_limit_k_min 0
_diffrn_reflns_limit_l_max 19
_diffrn_reflns_limit_l_min 0
_diffrn_reflns_number 24839
_diffrn_reflns_theta_full 26.36
_diffrn_reflns_theta_max 26.36
_diffrn_reflns_theta_min 1.93
_diffrn_standards_decay_% 0
_exptl_absorpt_coefficient_mu 0.526
_exptl_absorpt_correction_T_max 0.867
_exptl_absorpt_correction_T_min 0.779
_exptl_absorpt_correction_type multi-scan
_exptl_absorpt_process_details '(Blessing, 1995)'
_exptl_crystal_colour Yellow
_exptl_crystal_density_diffrn 1.311
_exptl_crystal_density_method 'not measured'
_exptl_crystal_description 'Irregular fragment'
_exptl_crystal_F_000 1088
_exptl_crystal_size_max 0.50
_exptl_crystal_size_mid 0.35
_exptl_crystal_size_min 0.28
_refine_diff_density_max 0.483
_refine_diff_density_min -0.411
_refine_ls_abs_structure_details 'Flack (1983)'
_refine_ls_abs_structure_Flack -0.016(17)
_refine_ls_extinction_method none
_refine_ls_goodness_of_fit_ref 1.026
_refine_ls_hydrogen_treatment constr
_refine_ls_matrix_type full
_refine_ls_number_parameters 304
_refine_ls_number_reflns 5352
_refine_ls_number_restraints 0
_refine_ls_restrained_S_all 1.026
_refine_ls_R_factor_all 0.041
_refine_ls_R_factor_gt 0.036
_refine_ls_shift/su_max 0.001
_refine_ls_shift/su_mean 0.000
_refine_ls_structure_factor_coef Fsqd
_refine_ls_weighting_details 'w = 1/[\s^2^(Fo^2^)+(0.0515P)^2^+0.5296P] where P=(Fo^2^+2Fc^2^)/3'
_refine_ls_weighting_scheme calc
_refine_ls_wR_factor_ref 0.093
_reflns_number_gt 4858
_reflns_number_total 5352
_reflns_threshold_expression I>2\s(I)
_cod_data_source_file ta1240.cif
_cod_data_source_block 2
_cod_depositor_comments
;
The following automatic conversions were performed:
'_symmetry_cell_setting' value 'Orthorhombic' changed to 'orthorhombic'
according to '/home/saulius/struct/CIF-dictionaries/cif_core.dic'
dictionary named 'cif_core.dic' version 2.4.1 from 2010-06-29.

Automatic conversion script
Id: cif_fix_enum 1527 2010-12-29 10:47:43Z saulius 

The following automatic conversions were performed:

'_symmetry_cell_setting' value 'Orthorhombic' changed to
'orthorhombic' according to
/home/saulius/struct/CIF-dictionaries/cif_core.dic dictionary named
'cif_core.dic' version 2.4.1 from 2010-06-29.

Automatic conversion script
Id: cif_fix_values 1715 2011-07-08 13:25:40Z adriana 

The following automatic conversions were performed:

'_refine_ls_weighting_scheme' value 'calc w =
1/[\s^2^(Fo^2^)+(0.0515P)^2^+0.5296P] where P=(Fo^2^+2Fc^2^)/3' was
changed to 'calc'. New tag '_refine_ls_weighting_details' was
created. The value of the new tag was set to 'w =
1/[\s^2^(Fo^2^)+(0.0515P)^2^+0.5296P] where P=(Fo^2^+2Fc^2^)/3'.

Automatic conversion script
Id: cif_fix_values 3143 2015-03-26 13:38:13Z robertas 
;
_cod_database_code 2008983

loop_
_symmetry_equiv_pos_as_xyz
'x, y, z'
'-x+1/2, -y, z+1/2'
'-x, y+1/2, -z+1/2'
'x+1/2, -y+1/2, -z'

loop_
_atom_site_label
_atom_site_fract_x
_atom_site_fract_y
_atom_site_fract_z
_atom_site_U_iso_or_equiv
_atom_site_adp_type
_atom_site_calc_flag
_atom_site_refinement_flags
_atom_site_occupancy
_atom_site_disorder_assembly
_atom_site_disorder_group
_atom_site_type_symbol
Cr 0.78485(3) 0.53774(3) 0.79037(2) 0.03031(10) Uani d . 1 . . Cr
Si 0.73715(7) 0.76108(5) 0.67566(5) 0.04146(18) Uani d . 1 . . Si
O1 0.17666(15) 0.41353(15) 0.56144(13) 0.0476(5) Uani d . 1 . . O
O2 0.31514(16) 0.30330(12) 0.46544(12) 0.0420(4) Uani d . 1 . . O
O3 0.52808(14) 0.34436(12) 0.54832(11) 0.0355(4) Uani d . 1 . . O
O4 0.51916(13) 0.50055(11) 0.66774(10) 0.0296(3) Uani d . 1 . . O
O5 0.27881(17) 0.54658(12) 0.52298(12) 0.0462(4) Uani d . 1 . . O
O6 0.44471(16) 0.64550(12) 0.70131(12) 0.0430(4) Uani d . 1 . . O
O8 1.03200(18) 0.5712(2) 0.7599(2) 0.0873(9) Uani d . 1 . . O
O9 0.77878(18) 0.46297(16) 0.60870(12) 0.0559(5) Uani d . 1 . . O
O10 0.8420(3) 0.3460(2) 0.8506(3) 0.1213(15) Uani d . 1 . . O
C1 0.2465(2) 0.4547(2) 0.49902(17) 0.0417(6) Uani d . 1 . . C
H1A 0.2047 0.4574 0.4432 0.050 Uiso calc R 1 . . H
C2 0.3511(2) 0.39430(17) 0.48659(15) 0.0348(5) Uani d . 1 . . C
H2A 0.3957 0.4190 0.4372 0.042 Uiso calc R 1 . . H
C3 0.42665(19) 0.39348(16) 0.56771(15) 0.0296(5) Uani d . 1 . . C
H3A 0.3864 0.3636 0.6167 0.036 Uiso calc R 1 . . H
C4 0.4521(2) 0.49329(16) 0.58970(15) 0.0308(5) Uani d . 1 . . C
H4A 0.4948 0.5211 0.5409 0.037 Uiso calc R 1 . . H
C5 0.3426(2) 0.54717(18) 0.60260(16) 0.0389(6) Uani d . 1 . . C
H5A 0.2974 0.5185 0.6497 0.047 Uiso calc R 1 . . H
C6 0.3704(3) 0.6462(2) 0.6264(2) 0.0526(8) Uani d . 1 . . C
H6A 0.4078 0.6770 0.5774 0.063 Uiso calc R 1 . . H
H6B 0.3006 0.6799 0.6400 0.063 Uiso calc R 1 . . H
C7 0.5448(2) 0.59441(16) 0.68351(15) 0.0321(5) Uani d . 1 . . C
H7A 0.5834 0.6208 0.6320 0.038 Uiso calc R 1 . . H
C8 0.9374(2) 0.5591(2) 0.77215(19) 0.0519(8) Uani d . 1 . . C
C9 0.7806(2) 0.49116(17) 0.67970(17) 0.0380(5) Uani d . 1 . . C
C10 0.8213(3) 0.4206(3) 0.8284(2) 0.0690(10) Uani d . 1 . . C
C11 0.62058(19) 0.60312(16) 0.76170(14) 0.0284(5) Uani d . 1 . . C
C12 0.60440(19) 0.54110(18) 0.83128(15) 0.0329(5) Uani d . 1 . . C
H12A 0.5567 0.4857 0.8221 0.039 Uiso calc R 1 . . H
C13 0.6730(2) 0.54636(19) 0.90620(14) 0.0362(5) Uani d . 1 . . C
H13A 0.6721 0.4953 0.9489 0.043 Uiso calc R 1 . . H
C14 0.7550(2) 0.61664(19) 0.91344(15) 0.0377(6) Uani d . 1 . . C
H14A 0.8118 0.6142 0.9608 0.045 Uiso calc R 1 . . H
C15 0.7692(2) 0.67896(17) 0.84473(14) 0.0342(5) Uani d . 1 . . C
H15A 0.8379 0.7183 0.8451 0.041 Uiso calc R 1 . . H
C16 0.7042(2) 0.67498(16) 0.76625(14) 0.0304(5) Uani d . 1 . . C
C17 0.0655(3) 0.4527(3) 0.5644(2) 0.0739(11) Uani d . 1 . . C
H17A 0.0180 0.4165 0.6030 0.111 Uiso calc R 1 . . H
H17B 0.0329 0.4525 0.5064 0.111 Uiso calc R 1 . . H
H17C 0.0700 0.5155 0.5857 0.111 Uiso calc R 1 . . H
C18 0.3686(4) 0.2645(3) 0.3933(3) 0.0880(15) Uani d . 1 . . C
H18A 0.3399 0.2025 0.3840 0.132 Uiso calc R 1 . . H
H18B 0.4498 0.2620 0.4034 0.132 Uiso calc R 1 . . H
H18C 0.3533 0.3018 0.3422 0.132 Uiso calc R 1 . . H
C19 0.5577(3) 0.2769(3) 0.6090(3) 0.0781(12) Uani d . 1 . . C
H19A 0.6286 0.2483 0.5918 0.117 Uiso calc R 1 . . H
H19B 0.4985 0.2305 0.6116 0.117 Uiso calc R 1 . . H
H19C 0.5666 0.3051 0.6659 0.117 Uiso calc R 1 . . H
C20 0.6095(3) 0.8347(2) 0.6545(2) 0.0621(9) Uani d . 1 . . C
H20A 0.6231 0.8729 0.6037 0.093 Uiso calc R 1 . . H
H20B 0.5953 0.8737 0.7046 0.093 Uiso calc R 1 . . H
H20C 0.5442 0.7956 0.6442 0.093 Uiso calc R 1 . . H
C21 0.8551(3) 0.8367(2) 0.7142(3) 0.0715(10) Uani d . 1 . . C
H21A 0.8674 0.8859 0.6725 0.107 Uiso calc R 1 . . H
H21B 0.9239 0.8005 0.7199 0.107 Uiso calc R 1 . . H
H21C 0.8353 0.8630 0.7702 0.107 Uiso calc R 1 . . H
C22 0.7845(4) 0.7030(2) 0.5734(2) 0.0697(10) Uani d . 1 . . C
H22A 0.7947 0.7487 0.5280 0.105 Uiso calc R 1 . . H
H22B 0.7276 0.6586 0.5553 0.105 Uiso calc R 1 . . H
H22C 0.8558 0.6714 0.5838 0.105 Uiso calc R 1 . . H

loop_
_atom_site_aniso_label
_atom_site_aniso_U_11
_atom_site_aniso_U_22
_atom_site_aniso_U_33
_atom_site_aniso_U_12
_atom_site_aniso_U_13
_atom_site_aniso_U_23
Cr 0.03397(18) 0.0355(2) 0.02143(16) 0.00281(16) 0.00025(15) -0.00227(15)
Si 0.0566(5) 0.0315(3) 0.0363(4) -0.0053(3) 0.0066(3) 0.0024(3)
O1 0.0329(9) 0.0620(13) 0.0479(11) 0.0047(9) -0.0087(8) -0.0033(10)
O2 0.0490(11) 0.0395(10) 0.0375(10) -0.0121(8) -0.0009(8) -0.0072(8)
O3 0.0331(9) 0.0367(9) 0.0367(9) 0.0007(7) 0.0076(7) -0.0027(7)
O4 0.0344(8) 0.0298(8) 0.0244(8) 0.0007(6) -0.0079(7) -0.0014(6)
O5 0.0568(11) 0.0388(9) 0.0430(10) 0.0064(10) -0.0284(9) -0.0018(8)
O6 0.0492(10) 0.0376(9) 0.0423(10) 0.0120(8) -0.0199(9) -0.0110(8)
O8 0.0370(12) 0.113(2) 0.112(2) -0.0085(12) 0.0101(12) -0.0587(18)
O9 0.0598(12) 0.0717(14) 0.0361(10) 0.0083(12) 0.0021(9) -0.0252(10)
O10 0.163(3) 0.080(2) 0.122(3) 0.058(2) 0.059(2) 0.057(2)
C1 0.0435(14) 0.0456(14) 0.0359(12) -0.0015(12) -0.0171(10) -0.0016(11)
C2 0.0409(13) 0.0366(13) 0.0270(11) -0.0092(11) -0.0043(10) -0.0007(10)
C3 0.0308(11) 0.0311(12) 0.0270(11) -0.0013(9) 0.0012(9) 0.0012(9)
C4 0.0337(12) 0.0352(13) 0.0237(11) -0.0009(9) -0.0073(9) 0.0001(9)
C5 0.0427(13) 0.0388(14) 0.0350(12) 0.0082(11) -0.0190(11) -0.0039(11)
C6 0.0628(18) 0.0391(15) 0.0559(18) 0.0161(13) -0.0351(15) -0.0105(13)
C7 0.0404(13) 0.0295(12) 0.0263(11) -0.0015(10) -0.0048(9) 0.0005(9)
C8 0.0413(15) 0.066(2) 0.0490(16) -0.0007(13) 0.0043(12) -0.0265(14)
C9 0.0362(12) 0.0427(13) 0.0352(12) 0.0050(11) 0.0009(11) -0.0079(10)
C10 0.082(2) 0.066(2) 0.0594(19) 0.0313(19) 0.0253(18) 0.0228(18)
C11 0.0331(11) 0.0288(12) 0.0233(11) 0.0018(9) 0.0000(9) -0.0038(9)
C12 0.0358(12) 0.0374(12) 0.0254(11) -0.0006(10) -0.0001(9) -0.0020(11)
C13 0.0386(12) 0.0490(15) 0.0209(10) 0.0042(11) 0.0026(9) 0.0009(11)
C14 0.0362(13) 0.0531(15) 0.0239(11) 0.0044(11) -0.0029(9) -0.0092(11)
C15 0.0314(12) 0.0439(13) 0.0272(12) -0.0020(10) -0.0003(9) -0.0104(10)
C16 0.0339(11) 0.0319(11) 0.0254(11) 0.0008(9) 0.0004(9) -0.0038(9)
C17 0.0402(16) 0.110(3) 0.071(2) 0.0188(19) -0.0091(15) -0.012(2)
C18 0.108(3) 0.059(2) 0.097(3) -0.029(2) 0.044(3) -0.044(2)
C19 0.062(2) 0.071(2) 0.102(3) 0.0315(18) 0.031(2) 0.039(2)
C20 0.082(2) 0.0441(17) 0.060(2) 0.0073(16) 0.0035(17) 0.0171(15)
C21 0.081(2) 0.053(2) 0.081(2) -0.0293(18) 0.009(2) 0.0056(19)
C22 0.108(3) 0.0571(19) 0.0442(17) -0.003(2) 0.0312(19) 0.0062(14)

loop_
_atom_type_symbol
_atom_type_description
_atom_type_scat_dispersion_real
_atom_type_scat_dispersion_imag
_atom_type_scat_source
C C 0.0033 0.0016 'International Tables Vol C Tables 4.2.6.8 and 6.1.1.4'
H H 0.0000 0.0000 'International Tables Vol C Tables 4.2.6.8 and 6.1.1.4'
O O 0.0106 0.0060 'International Tables Vol C Tables 4.2.6.8 and 6.1.1.4'
Si Si 0.0817 0.0704 'International Tables Vol C Tables 4.2.6.8 and 6.1.1.4'
Cr Cr 0.3209 0.6236 'International Tables Vol C Tables 4.2.6.8 and 6.1.1.4'

loop_
_geom_angle_atom_site_label_1
_geom_angle_atom_site_label_2
_geom_angle_atom_site_label_3
_geom_angle
C9 Cr C8 86.98(12)
C9 Cr C10 87.78(15)
C8 Cr C10 88.58(16)
C9 Cr C11 87.09(10)
C8 Cr C11 139.00(13)
C10 Cr C11 131.63(14)
C9 Cr C12 104.20(10)
C8 Cr C12 166.73(11)
C10 Cr C12 98.83(13)
C11 Cr C12 37.21(9)
C9 Cr C13 138.57(11)
C8 Cr C13 133.74(11)
C10 Cr C13 86.33(12)
C11 Cr C13 67.24(9)
C12 Cr C13 37.01(9)
C9 Cr C15 133.47(10)
C8 Cr C15 89.05(11)
C10 Cr C15 138.46(14)
C11 Cr C15 66.72(9)
C12 Cr C15 78.09(9)
C13 Cr C15 66.22(10)
C9 Cr C16 99.38(10)
C8 Cr C16 103.90(12)
C10 Cr C16 165.83(12)
C11 Cr C16 37.74(8)
C12 Cr C16 67.64(9)
C13 Cr C16 80.20(9)
C15 Cr C16 37.44(8)
C9 Cr C14 165.77(10)
C8 Cr C14 101.30(11)
C10 Cr C14 103.83(14)
C11 Cr C14 79.07(9)
C12 Cr C14 66.33(9)
C13 Cr C14 36.86(10)
C15 Cr C14 36.60(10)
C16 Cr C14 67.55(9)
C21 Si C22 108.02(19)
C21 Si C20 108.55(17)
C22 Si C20 110.56(19)
C21 Si C16 107.73(15)
C22 Si C16 112.26(13)
C20 Si C16 109.60(13)
C1 O1 C17 113.1(2)
C18 O2 C2 114.9(2)
C19 O3 C3 114.9(2)
C7 O4 C4 109.27(17)
C1 O5 C5 111.30(18)
C7 O6 C6 110.72(19)
O1 C1 O5 112.1(2)
O1 C1 C2 108.5(2)
O5 C1 C2 110.6(2)
O2 C2 C1 108.7(2)
O2 C2 C3 110.6(2)
C1 C2 C3 111.88(19)
O3 C3 C4 111.00(19)
O3 C3 C2 108.79(18)
C4 C3 C2 106.78(19)
O4 C4 C3 111.33(18)
O4 C4 C5 108.65(18)
C3 C4 C5 110.6(2)
O5 C5 C6 108.9(2)
O5 C5 C4 109.3(2)
C6 C5 C4 109.5(2)
O6 C6 C5 108.4(2)
O4 C7 O6 110.94(19)
O4 C7 C11 110.17(19)
O6 C7 C11 107.23(18)
O8 C8 Cr 178.9(3)
O9 C9 Cr 178.8(2)
O10 C10 Cr 178.0(5)
C12 C11 C16 121.3(2)
C12 C11 C7 118.2(2)
C16 C11 C7 120.5(2)
C12 C11 Cr 72.09(13)
C16 C11 Cr 72.49(13)
C7 C11 Cr 130.32(16)
C13 C12 C11 120.5(2)
C13 C12 Cr 71.49(13)
C11 C12 Cr 70.70(13)
C12 C13 C14 119.8(2)
C12 C13 Cr 71.49(13)
C14 C13 Cr 72.31(13)
C15 C14 C13 119.3(2)
C15 C14 Cr 70.97(14)
C13 C14 Cr 70.83(13)
C14 C15 C16 123.0(2)
C14 C15 Cr 72.43(15)
C16 C15 Cr 71.94(13)
C15 C16 C11 116.0(2)
C15 C16 Si 118.60(17)
C11 C16 Si 125.36(17)
C15 C16 Cr 70.62(13)
C11 C16 Cr 69.77(13)
Si C16 Cr 128.01(12)

loop_
_geom_bond_atom_site_label_1
_geom_bond_atom_site_label_2
_geom_bond_site_symmetry_2
_geom_bond_distance
_geom_bond_publ_flag
Cr C9 . 1.830(3) ?
Cr C8 . 1.846(3) ?
Cr C10 . 1.847(3) ?
Cr C11 . 2.201(2) ?
Cr C12 . 2.219(2) ?
Cr C13 . 2.219(2) ?
Cr C15 . 2.219(2) ?
Cr C16 . 2.237(2) ?
Cr C14 . 2.238(2) ?
Si C21 . 1.867(3) ?
Si C22 . 1.868(3) ?
Si C20 . 1.873(3) ?
Si C16 . 1.910(2) ?
O1 C1 . 1.398(3) ?
O1 C17 . 1.429(4) ?
O2 C18 . 1.395(4) ?
O2 C2 . 1.424(3) ?
O3 C19 . 1.395(4) ?
O3 C3 . 1.423(3) ?
O4 C7 . 1.415(3) ?
O4 C4 . 1.440(3) ?
O5 C1 . 1.434(3) ?
O5 C5 . 1.436(3) ?
O6 C7 . 1.420(3) ?
O6 C6 . 1.446(3) ?
O8 C8 . 1.145(4) ?
O9 C9 . 1.165(3) ?
O10 C10 . 1.160(4) ?
C1 C2 . 1.524(4) ?
C2 C3 . 1.532(3) ?
C3 C4 . 1.516(3) ?
C4 C5 . 1.521(3) ?
C5 C6 . 1.518(4) ?
C7 C11 . 1.502(3) ?
C11 C12 . 1.410(3) ?
C11 C16 . 1.436(3) ?
C12 C13 . 1.409(3) ?
C13 C14 . 1.409(4) ?
C14 C15 . 1.400(4) ?
C15 C16 . 1.430(3) ?
